data_2101748
loop_
_publ_author_name
'Marsh, R. E.'

_publ_section_title
;
 The perils of <i>Cc</i> revisited
;
_journal_issue 2
_journal_name_full 'Acta Crystallographica Section B'
_journal_page_first 317
_journal_page_last 322
_journal_paper_doi 10.1107/S010876819601381X
_journal_volume 53
_journal_year 1997
_chemical_formula_moiety 'C20 H12 N8 Ag, N O3 '
_chemical_formula_sum 'C20 H12 Ag N9 O3'
_space_group_IT_number 15
_symmetry_cell_setting monoclinic
_symmetry_space_group_name_Hall '-C 2yc'
_symmetry_space_group_name_H-M 'C 1 2/c 1'
_audit_creation_method CSD-QUEST3D-V5
_cell_angle_alpha 90
_cell_angle_beta 116.67(2)
_cell_angle_gamma 90
_cell_formula_units_Z 4
_cell_length_a 16.484(5)
_cell_length_b 7.725(2)
_cell_length_c 17.100(2)
_cell_volume 1945.8(9)
_cod_data_source_file an0533.cif
_cod_data_source_block CSD_CIF_MIF_JAHRAL01
_cod_depositor_comments
;

  Added moiety chemical formula from Marsh (1997) paper. The summary
  chemical formula is calculated from moiety formula using 'AdHocParser'
  (svn://www.crystallography.net/cod-tools/trunk/Formulae/AdHocParser.yp,
  revision 1441.)

  Removing 15 atoms which were symmetric equivalents of the atoms from
  the asymmetric unit.

  Andrius Merkys
  2013-11-06
;
_cod_original_sg_symbol_H-M 'C 2/c'
_cod_database_code 2101748

loop_
_symmetry_equiv_pos_as_xyz
x,y,z
-x,y,1/2-z
1/2+x,1/2+y,z
1/2-x,1/2+y,1/2-z
-x,-y,-z
x,-y,-1/2+z
-1/2-x,-1/2-y,-z
-1/2+x,-1/2-y,-1/2+z

loop_
_atom_site_label
_atom_site_fract_x
_atom_site_fract_y
_atom_site_fract_z
_atom_site_type_symbol
Ag1 .0 .0173 .25 Ag
N1 .1887 -.1448 .5885 N
C1 .2302 -.0592 .5509 C
C2 .1866 -.0110 .4625 C
N2 .1014 -.0514 .4115 N
C3 .0565 -.1384 .4485 C
C4 -.0380 -.1814 .3976 C
N3 -.0820 -.1316 .3122 N
C5 -.1676 -.1764 .2685 C
C6 -.2119 -.2708 .3081 C
N4 -.1718 -.3189 .3910 N
C7 -.0832 -.2732 .4370 C
C8 -.0364 -.3193 .5278 C
C9 .0513 -.2776 .5756 C
C10 .1004 -.1858 .5375 C
N5 .0 .4061 .25 N
O1 .0714 .3246 .2857 O
O2 .0 .5569 .25 O

loop_
_atom_type_symbol
C
Ag
N
O
